data_7208667
loop_
_publ_author_name
'Laurila, Elina'
'Tatikonda, Rajendhraprasad'
'Oresmaa, Larisa'
'Hirva, Pipsa'
'Haukka, Matti'

_publ_section_title
;
 Metallophilic interactions in stacked dinuclear rhodium
 2,2&#x2032;-biimidazole carbonyl complexes
;
_journal_issue 24
_journal_name_full CrystEngComm
_journal_page_first 8401
_journal_paper_doi 10.1039/c2ce25385b
_journal_volume 14
_journal_year 2012
_chemical_formula_moiety 'C16 H18 Cl2 N4 O4 Rh2'
_chemical_formula_sum 'C16 H18 Cl2 N4 O4 Rh2'
_chemical_formula_weight 607.06
_chemical_name_systematic
;
?
;
_space_group_IT_number 15
_symmetry_cell_setting monoclinic
_symmetry_space_group_name_Hall '-C 2yc'
_symmetry_space_group_name_H-M 'C 1 2/c 1'
_atom_sites_solution_hydrogens geom
_atom_sites_solution_primary direct
_atom_sites_solution_secondary difmap
_audit_creation_method SHELXL-97
_cell_angle_alpha 90.00
_cell_angle_beta 100.359(9)
_cell_angle_gamma 90.00
_cell_formula_units_Z 4
_cell_length_a 6.6678(10)
_cell_length_b 20.686(4)
_cell_length_c 15.926(3)
_cell_measurement_temperature 260(2)
_cell_measurement_theta_max 32.75
_cell_measurement_theta_min 2.36
_cell_volume 2160.9(7)
_computing_cell_refinement 'SAINT (Bruker AXS, 2009)'
_computing_data_collection 'APEX2 (Bruker AXS, 2010)'
_computing_data_reduction 'SAINT (Bruker AXS, 2009)'
_computing_molecular_graphics 'Diamond v.3.2g (Brandenburg, 2011)'
_computing_publication_material 'SHELXL-97 (Sheldrick, 2008)'
_computing_structure_refinement 'SHELXL-97 (Sheldrick, 2008)'
_computing_structure_solution 'SHELXS-97 (Sheldrick, 2008)'
_diffrn_ambient_temperature 260(2)
_diffrn_detector_area_resol_mean 16
_diffrn_measured_fraction_theta_full 0.999
_diffrn_measured_fraction_theta_max 0.999
_diffrn_measurement_device '62mm x 62mm CCD camera on \k-goniostat'
_diffrn_measurement_device_type 'Bruker KAPPA APEX II DUO CCD'
_diffrn_measurement_method '\f scans and \w scans with \k offset'
_diffrn_radiation_monochromator 'curved graphite crystal'
_diffrn_radiation_source 'fine-focus sealed tube'
_diffrn_radiation_type MoK\a
_diffrn_radiation_wavelength 0.71073
_diffrn_reflns_av_R_equivalents 0.0244
_diffrn_reflns_av_sigmaI/netI 0.0207
_diffrn_reflns_limit_h_max 9
_diffrn_reflns_limit_h_min -9
_diffrn_reflns_limit_k_max 27
_diffrn_reflns_limit_k_min -29
_diffrn_reflns_limit_l_max 23
_diffrn_reflns_limit_l_min -23
_diffrn_reflns_number 14458
_diffrn_reflns_theta_full 31.00
_diffrn_reflns_theta_max 31.00
_diffrn_reflns_theta_min 1.97
_exptl_absorpt_coefficient_mu 1.803
_exptl_absorpt_correction_T_max 0.8531
_exptl_absorpt_correction_T_min 0.5817
_exptl_absorpt_correction_type numerical
_exptl_absorpt_process_details 'SADABS (Sheldrick, 2008)'
_exptl_crystal_colour green
_exptl_crystal_density_diffrn 1.866
_exptl_crystal_density_method 'not measured'
_exptl_crystal_description plate
_exptl_crystal_F_000 1192
_exptl_crystal_size_max 0.34
_exptl_crystal_size_mid 0.23
_exptl_crystal_size_min 0.09
_refine_diff_density_max 0.562
_refine_diff_density_min -0.463
_refine_diff_density_rms 0.076
_refine_ls_extinction_method none
_refine_ls_goodness_of_fit_ref 1.050
_refine_ls_hydrogen_treatment constr
_refine_ls_matrix_type full
_refine_ls_number_parameters 128
_refine_ls_number_reflns 3448
_refine_ls_number_restraints 0
_refine_ls_restrained_S_all 1.050
_refine_ls_R_factor_all 0.0353
_refine_ls_R_factor_gt 0.0241
_refine_ls_shift/su_max 0.001
_refine_ls_shift/su_mean 0.000
_refine_ls_structure_factor_coef Fsqd
_refine_ls_weighting_details 'calc w=1/[\s^2^(Fo^2^)+(0.0282P)^2^+2.2595P] where P=(Fo^2^+2Fc^2^)/3'
_refine_ls_weighting_scheme calc
_refine_ls_wR_factor_gt 0.0588
_refine_ls_wR_factor_ref 0.0649
_reflns_number_gt 2798
_reflns_number_total 3448
_reflns_threshold_expression >2sigma(I)
_cod_data_source_file c2ce25385b.txt
_cod_data_source_block 2b
_cod_original_cell_volume 2160.8(6)
_cod_original_sg_symbol_H-M 'C 2/c'
_cod_database_code 7208667

loop_
_symmetry_equiv_pos_as_xyz
'x, y, z'
'-x, y, -z+1/2'
'x+1/2, y+1/2, z'
'-x+1/2, y+1/2, -z+1/2'
'-x, -y, -z'
'x, -y, z-1/2'
'-x+1/2, -y+1/2, -z'
'x+1/2, -y+1/2, z-1/2'

loop_
_atom_site_label
_atom_site_type_symbol
_atom_site_fract_x
_atom_site_fract_y
_atom_site_fract_z
_atom_site_U_iso_or_equiv
_atom_site_adp_type
_atom_site_occupancy
_atom_site_symmetry_multiplicity
_atom_site_calc_flag
_atom_site_refinement_flags
Rh1 Rh 0.23841(2) 0.155571(8) 0.251031(9) 0.03371(6) Uani 1 1 d .
Cl1 Cl 0.30625(11) 0.10591(3) 0.38686(4) 0.05458(15) Uani 1 1 d .
O1 O 0.1560(3) 0.20835(9) 0.07436(11) 0.0553(4) Uani 1 1 d .
O2 O 0.2567(3) 0.02385(10) 0.17969(16) 0.0772(6) Uani 1 1 d .
N1 N 0.2159(2) 0.24509(8) 0.31094(10) 0.0339(3) Uani 1 1 d .
N2 N 0.0923(3) 0.33645(8) 0.35073(11) 0.0396(4) Uani 1 1 d .
C1 C 0.1885(3) 0.18940(11) 0.14240(14) 0.0391(4) Uani 1 1 d .
C2 C 0.2510(3) 0.07444(12) 0.20507(17) 0.0476(5) Uani 1 1 d .
C5 C 0.3239(3) 0.26267(12) 0.38935(13) 0.0417(5) Uani 1 1 d .
H5 H 0.4320 0.2396 0.4205 0.050 Uiso 1 1 calc R
C6 C 0.2492(4) 0.31839(12) 0.41413(14) 0.0462(5) Uani 1 1 d .
H6 H 0.2953 0.3405 0.4648 0.055 Uiso 1 1 calc R
C7 C -0.0458(4) 0.39080(11) 0.35679(17) 0.0522(6) Uani 1 1 d .
H7A H -0.1114 0.4032 0.2997 0.063 Uiso 1 1 calc R
H7B H 0.0337 0.4274 0.3821 0.063 Uiso 1 1 calc R
C8 C -0.2048(4) 0.37615(15) 0.4079(3) 0.0729(9) Uani 1 1 d .
H8A H -0.1399 0.3609 0.4638 0.088 Uiso 1 1 calc R
H8B H -0.2909 0.3417 0.3803 0.088 Uiso 1 1 calc R
C9 C -0.3355(6) 0.43375(17) 0.4186(3) 0.1072(16) Uani 1 1 d .
H9A H -0.2503 0.4689 0.4428 0.161 Uiso 1 1 calc R
H9B H -0.4284 0.4227 0.4559 0.161 Uiso 1 1 calc R
H9C H -0.4111 0.4464 0.3640 0.161 Uiso 1 1 calc R
C10 C 0.0762(3) 0.29084(9) 0.28891(12) 0.0333(4) Uani 1 1 d .

loop_
_atom_site_aniso_label
_atom_site_aniso_U_11
_atom_site_aniso_U_22
_atom_site_aniso_U_33
_atom_site_aniso_U_23
_atom_site_aniso_U_13
_atom_site_aniso_U_12
Rh1 0.03019(8) 0.03306(9) 0.03766(9) -0.00244(6) 0.00548(6) 0.00162(5)
Cl1 0.0658(4) 0.0491(3) 0.0487(3) 0.0104(3) 0.0098(3) 0.0081(3)
O1 0.0652(11) 0.0621(11) 0.0398(9) 0.0004(8) 0.0126(8) 0.0054(9)
O2 0.0726(13) 0.0445(11) 0.1138(19) -0.0250(12) 0.0146(12) 0.0028(9)
N1 0.0326(7) 0.0351(9) 0.0336(8) -0.0018(7) 0.0049(6) -0.0031(6)
N2 0.0500(9) 0.0326(9) 0.0383(9) -0.0048(7) 0.0137(7) -0.0050(7)
C1 0.0364(9) 0.0399(11) 0.0423(11) -0.0109(9) 0.0101(8) -0.0007(8)
C2 0.0385(10) 0.0446(13) 0.0588(15) -0.0056(11) 0.0063(9) 0.0036(9)
C5 0.0363(9) 0.0506(13) 0.0367(10) -0.0039(9) 0.0024(8) -0.0075(9)
C6 0.0519(12) 0.0470(13) 0.0390(11) -0.0102(10) 0.0065(9) -0.0137(10)
C7 0.0775(17) 0.0308(11) 0.0540(14) -0.0030(10) 0.0272(13) 0.0008(11)
C8 0.0555(15) 0.0487(16) 0.123(3) 0.0190(17) 0.0379(17) 0.0060(12)
C9 0.093(3) 0.0489(18) 0.199(5) 0.010(2) 0.077(3) 0.0107(17)
C10 0.0378(9) 0.0282(9) 0.0353(9) -0.0010(7) 0.0099(7) -0.0039(7)

loop_
_atom_type_symbol
_atom_type_description
_atom_type_scat_dispersion_real
_atom_type_scat_dispersion_imag
_atom_type_scat_source
C C 0.0033 0.0016 'International Tables Vol C Tables 4.2.6.8 and 6.1.1.4'
H H 0.0000 0.0000 'International Tables Vol C Tables 4.2.6.8 and 6.1.1.4'
Cl Cl 0.1484 0.1585 'International Tables Vol C Tables 4.2.6.8 and 6.1.1.4'
N N 0.0061 0.0033 'International Tables Vol C Tables 4.2.6.8 and 6.1.1.4'
O O 0.0106 0.0060 'International Tables Vol C Tables 4.2.6.8 and 6.1.1.4'
Rh Rh -1.1178 0.9187 'International Tables Vol C Tables 4.2.6.8 and 6.1.1.4'

loop_
_geom_angle_atom_site_label_1
_geom_angle_atom_site_label_2
_geom_angle_atom_site_label_3
_geom_angle
_geom_angle_site_symmetry_1
_geom_angle_site_symmetry_3
_geom_angle_publ_flag
C2 Rh1 C1 89.21(11) . . yes
C2 Rh1 N1 175.81(9) . . ?
C1 Rh1 N1 94.37(8) . . ?
C2 Rh1 Cl1 87.29(9) . . ?
C1 Rh1 Cl1 176.48(7) . . ?
N1 Rh1 Cl1 89.14(5) . . yes
C2 Rh1 Rh1 96.49(7) . 2 ?
C1 Rh1 Rh1 88.79(6) . 2 ?
N1 Rh1 Rh1 81.45(4) . 2 ?
Cl1 Rh1 Rh1 92.06(2) . 2 ?
C2 Rh1 Rh1 83.07(7) . 2_655 ?
C1 Rh1 Rh1 90.18(6) . 2_655 ?
N1 Rh1 Rh1 99.06(4) . 2_655 ?
Cl1 Rh1 Rh1 88.942(19) . 2_655 ?
Rh1 Rh1 Rh1 178.888(10) 2 2_655 yes
C10 N1 C5 106.21(17) . . ?
C10 N1 Rh1 127.69(13) . . ?
C5 N1 Rh1 125.28(15) . . ?
C10 N2 C6 107.23(18) . . ?
C10 N2 C7 127.8(2) . . ?
C6 N2 C7 124.5(2) . . ?
O1 C1 Rh1 177.8(2) . . ?
O2 C2 Rh1 177.4(3) . . ?
C6 C5 N1 109.4(2) . . ?
C6 C5 H5 125.3 . . ?
N1 C5 H5 125.3 . . ?
C5 C6 N2 106.99(19) . . ?
C5 C6 H6 126.5 . . ?
N2 C6 H6 126.5 . . ?
N2 C7 C8 113.5(2) . . ?
N2 C7 H7A 108.9 . . ?
C8 C7 H7A 108.9 . . ?
N2 C7 H7B 108.9 . . ?
C8 C7 H7B 108.9 . . ?
H7A C7 H7B 107.7 . . ?
C7 C8 C9 112.8(3) . . ?
C7 C8 H8A 109.0 . . ?
C9 C8 H8A 109.0 . . ?
C7 C8 H8B 109.0 . . ?
C9 C8 H8B 109.0 . . ?
H8A C8 H8B 107.8 . . ?
C8 C9 H9A 109.5 . . ?
C8 C9 H9B 109.5 . . ?
H9A C9 H9B 109.5 . . ?
C8 C9 H9C 109.5 . . ?
H9A C9 H9C 109.5 . . ?
H9B C9 H9C 109.5 . . ?
N1 C10 N2 110.13(18) . . ?
N1 C10 C10 125.01(14) . 2 ?
N2 C10 C10 124.83(15) . 2 ?

loop_
_geom_bond_atom_site_label_1
_geom_bond_atom_site_label_2
_geom_bond_distance
_geom_bond_site_symmetry_2
_geom_bond_publ_flag
Rh1 C2 1.839(3) . yes
Rh1 C1 1.840(2) . yes
Rh1 N1 2.1008(17) . yes
Rh1 Cl1 2.3637(7) . yes
Rh1 Rh1 3.1737(5) 2 yes
Rh1 Rh1 3.4944(6) 2_655 yes
O1 C1 1.136(3) . ?
O2 C2 1.125(3) . ?
N1 C10 1.330(3) . ?
N1 C5 1.374(3) . ?
N2 C10 1.354(2) . ?
N2 C6 1.369(3) . ?
N2 C7 1.467(3) . ?
C5 C6 1.343(3) . ?
C5 H5 0.9300 . ?
C6 H6 0.9300 . ?
C7 C8 1.479(4) . ?
C7 H7A 0.9700 . ?
C7 H7B 0.9700 . ?
C8 C9 1.504(4) . ?
C8 H8A 0.9700 . ?
C8 H8B 0.9700 . ?
C9 H9A 0.9600 . ?
C9 H9B 0.9600 . ?
C9 H9C 0.9600 . ?
C10 C10 1.455(4) 2 ?
